data_1541862
loop_
_publ_author_name
'Mattfeld, H.'
'Kraemer, K.'
'Meyer, G.'

_publ_section_title
;
 (M9 C4 O)I8 (M= Y, Ho, Er, Lu), redizierte Selten-ErdIodide mit gewellten
 Metall-Doppelschichten und zwei verschiedenen interstitiellen Atomen
;
_journal_name_full 'Zeitschrift fuer Anorganische und Allgemeine Chemie'
_journal_page_first 1384
_journal_page_last 1388
_journal_volume 619
_journal_year 1993
_chemical_formula_sum 'C4 I8 O Y9'
_chemical_name_systematic '(Y9 C4 O) I8'
_space_group_IT_number 59
_symmetry_space_group_name_Hall '-P 2ab 2a'
_symmetry_space_group_name_H-M 'P m m n :2'
_cell_angle_alpha 90
_cell_angle_beta 90
_cell_angle_gamma 90
_cell_formula_units_Z 2
_cell_length_a 29.127
_cell_length_b 3.8417
_cell_length_c 10.8029
_cell_volume 1208.814
_citation_journal_id_ASTM ZAACAB
_cod_data_source_file Mattfeld_ZAACAB_1993_1547.cif
_cod_data_source_block C4I8O1Y9
_cod_original_formula_sum 'C4 I8 O1 Y9'
_cod_database_code 1541862

loop_
_symmetry_equiv_pos_as_xyz
x,y,z
-x+1/2,-y+1/2,z
x+1/2,-y,-z
-x,y+1/2,-z
-x,-y,-z
x-1/2,y-1/2,-z
-x-1/2,y,z
x,-y-1/2,z

loop_
_atom_site_label
_atom_site_type_symbol
_atom_site_fract_x
_atom_site_fract_y
_atom_site_fract_z
_atom_site_occupancy
_atom_site_U_iso_or_equiv
I2 I-1 0.25 0.75 0.6775 1 0.0
Y1 Y+2 0.25 0.25 0.4558 1 0.0
C1 C-4 0.9446 0.25 0.537 1 0.0
I4 I-1 0.37334 0.25 0.7547 1 0.0
C2 C-4 0.3358 0.25 0.386 1 0.0
I5 I-1 0.60386 0.25 0.9097 1 0.0
Y3 Y+2 0.8633 0.25 0.4639 1 0.0
I1 I-1 0.25 0.25 0.0778 1 0.0
I3 I-1 0.51072 0.25 0.173 1 0.0
O1 O-2 0.25 0.75 0.348 1 0.0
Y5 Y+2 0.4705 0.25 0.6069 1 0.0
Y2 Y+2 0.0793 0.25 0.3216 1 0.0
Y4 Y+2 0.685 0.25 0.7433 1 0.0
